data_4313566
loop_
_publ_author_name
'Eugen Stulz'
'Sonya M. Scott'
'Andrew D. Bond'
'Sijbren Otto'
'Jeremy K. M. Sanders'

_publ_contact_author_address
;
   Department of Chemistry
   University of Cambridge
   Lensfield Road
   Cambridge
   CB2 1EW
   UK
;
_publ_contact_author_email adb29@cam.ac.uk
_publ_contact_author_fax '(01223) 336362'
_publ_contact_author_name 'Andrew D. Bond'
_publ_contact_author_phone '(01223) 336352'
_publ_section_title
;
 Complexation of Diphenyl(phenylacetenyl)phosphine to Rhodium(III)
 Tetraphenyl Porphyrins: Synthesis and Structural, Spectroscopic, and
 Thermodynamic Studies
;
_journal_name_full 'Inorganic Chemistry'
_journal_page_first 3086
_journal_page_last 3096
_journal_paper_doi 10.1021/ic026257a
_journal_volume 42
_journal_year 2003
_chemical_formula_moiety 'C45 H31 N4 Rh'
_chemical_formula_sum 'C45 H31 N4 Rh'
_chemical_formula_weight 730.65
_chemical_name_common Rh(III)TPP(Me)
_space_group_IT_number 87
_symmetry_cell_setting tetragonal
_symmetry_space_group_name_Hall '-I 4'
_symmetry_space_group_name_H-M 'I 4/m'
_atom_sites_solution_hydrogens geom
_atom_sites_solution_primary direct
_atom_sites_solution_secondary difmap
_cell_angle_alpha 90.00
_cell_angle_beta 90.00
_cell_angle_gamma 90.00
_cell_formula_units_Z 2
_cell_length_a 13.4741(5)
_cell_length_b 13.4741(5)
_cell_length_c 9.6462(5)
_cell_measurement_reflns_used 2739
_cell_measurement_temperature 180(2)
_cell_measurement_theta_max 27.48
_cell_measurement_theta_min 1.00
_cell_volume 1751.28(13)
_computing_cell_refinement 'HKL Scalepack (Otwinowski & Minor 1997)'
_computing_data_collection 'Collect (Nonius B.V. 1998)'
_computing_data_reduction
;
   HKL Denzo and Scalepack (Otwinowski & Minor 1997)
;
_computing_publication_material 'SHELXL-97 (Sheldrick 1997)'
_computing_structure_refinement 'SHELXL-97 (Sheldrick 1997)'
_computing_structure_solution 'SIR-92 (Altomare et al. 1994)'
_diffrn_ambient_temperature 180(2)
_diffrn_measured_fraction_theta_full 0.996
_diffrn_measured_fraction_theta_max 0.996
_diffrn_measurement_device_type 'Nonius KappaCCD'
_diffrn_measurement_method 'Thin slice \w and \f scans'
_diffrn_radiation_monochromator graphite
_diffrn_radiation_source 'fine-focus sealed tube'
_diffrn_radiation_type MoK\a
_diffrn_radiation_wavelength 0.7107
_diffrn_reflns_av_R_equivalents 0.0739
_diffrn_reflns_av_sigmaI/netI 0.0752
_diffrn_reflns_limit_h_max 15
_diffrn_reflns_limit_h_min -14
_diffrn_reflns_limit_k_max 15
_diffrn_reflns_limit_k_min -14
_diffrn_reflns_limit_l_max 11
_diffrn_reflns_limit_l_min -11
_diffrn_reflns_number 3796
_diffrn_reflns_theta_full 24.68
_diffrn_reflns_theta_max 24.68
_diffrn_reflns_theta_min 3.99
_diffrn_standards_number 0
_exptl_absorpt_coefficient_mu 0.526
_exptl_absorpt_correction_T_max 0.974
_exptl_absorpt_correction_T_min 0.893
_exptl_absorpt_correction_type multi-scan
_exptl_absorpt_process_details 'Sortav Blessing (1995)'
_exptl_crystal_colour red
_exptl_crystal_density_diffrn 1.386
_exptl_crystal_density_method 'not measured'
_exptl_crystal_description block
_exptl_crystal_F_000 748
_exptl_crystal_size_max 0.10
_exptl_crystal_size_mid 0.10
_exptl_crystal_size_min 0.05
_refine_diff_density_max 0.327
_refine_diff_density_min -0.538
_refine_diff_density_rms 0.102
_refine_ls_extinction_method none
_refine_ls_goodness_of_fit_ref 1.150
_refine_ls_hydrogen_treatment constr
_refine_ls_matrix_type full
_refine_ls_number_parameters 72
_refine_ls_number_reflns 802
_refine_ls_number_restraints 0
_refine_ls_restrained_S_all 1.150
_refine_ls_R_factor_all 0.0434
_refine_ls_R_factor_gt 0.0408
_refine_ls_shift/su_max 0.000
_refine_ls_shift/su_mean 0.000
_refine_ls_structure_factor_coef Fsqd
_refine_ls_weighting_details 'calc w=1/[\s^2^(Fo^2^)+(0.0000P)^2^+4.2911P] where P=(Fo^2^+2Fc^2^)/3'
_refine_ls_weighting_scheme calc
_refine_ls_wR_factor_gt 0.0746
_refine_ls_wR_factor_ref 0.0753
_reflns_number_gt 767
_reflns_number_total 802
_reflns_threshold_expression >2sigma(I)
_cod_data_source_file ic026257a_3.cif
_cod_data_source_block 3
_cod_database_code 4313566

loop_
_symmetry_equiv_pos_as_xyz
'x, y, z'
'-x, -y, z'
'-y, x, z'
'y, -x, z'
'x+1/2, y+1/2, z+1/2'
'-x+1/2, -y+1/2, z+1/2'
'-y+1/2, x+1/2, z+1/2'
'y+1/2, -x+1/2, z+1/2'
'-x, -y, -z'
'x, y, -z'
'y, -x, -z'
'-y, x, -z'
'-x+1/2, -y+1/2, -z+1/2'
'x+1/2, y+1/2, -z+1/2'
'y+1/2, -x+1/2, -z+1/2'
'-y+1/2, x+1/2, -z+1/2'

loop_
_atom_site_label
_atom_site_type_symbol
_atom_site_fract_x
_atom_site_fract_y
_atom_site_fract_z
_atom_site_U_iso_or_equiv
_atom_site_adp_type
_atom_site_occupancy
_atom_site_symmetry_multiplicity
_atom_site_calc_flag
_atom_site_refinement_flags
_atom_site_disorder_assembly
_atom_site_disorder_group
Rh1 Rh 0.5000 0.5000 0.0000 0.0259(2) Uani 1 8 d S . .
N1 N 0.4637(2) 0.6453(2) 0.0000 0.0306(8) Uani 1 2 d S . .
C1 C 0.3689(3) 0.6856(3) 0.0000 0.0290(10) Uani 1 2 d S . .
C2 C 0.3753(3) 0.7920(3) 0.0000 0.0355(11) Uani 1 2 d S . .
H2A H 0.3211 0.8370 0.0000 0.043 Uiso 1 2 calc SR . .
C3 C 0.4721(3) 0.8162(3) 0.0000 0.0337(10) Uani 1 2 d S . .
H3A H 0.4987 0.8815 0.0000 0.040 Uiso 1 2 calc SR . .
C4 C 0.5283(3) 0.7250(3) 0.0000 0.0309(10) Uani 1 2 d S . .
C5 C 0.6306(3) 0.7192(3) 0.0000 0.0296(10) Uani 1 2 d S . .
C6 C 0.6884(3) 0.8147(3) 0.0000 0.0294(10) Uani 1 2 d S . .
C7 C 0.7140(3) 0.8602(3) -0.1214(4) 0.0570(11) Uani 1 1 d . . .
H7A H 0.6952 0.8310 -0.2071 0.068 Uiso 1 1 calc R . .
C8 C 0.7670(3) 0.9485(3) -0.1213(4) 0.0636(12) Uani 1 1 d . . .
H8A H 0.7843 0.9791 -0.2068 0.076 Uiso 1 1 calc R . .
C9 C 0.7944(3) 0.9916(3) 0.0000 0.0449(13) Uani 1 2 d S . .
H9A H 0.8322 1.0511 0.0000 0.054 Uiso 1 2 calc SR . .
C10 C 0.5000 0.5000 0.2041(13) 0.042(3) Uani 0.50 4 d SP . .
H10A H 0.5166 0.4335 0.2379 0.063 Uiso 0.13 1 calc PR . .
H10B H 0.4341 0.5189 0.2379 0.063 Uiso 0.13 1 calc PR . .
H10C H 0.5493 0.5476 0.2379 0.063 Uiso 0.13 1 calc PR . .

loop_
_atom_site_aniso_label
_atom_site_aniso_U_11
_atom_site_aniso_U_22
_atom_site_aniso_U_33
_atom_site_aniso_U_23
_atom_site_aniso_U_13
_atom_site_aniso_U_12
Rh1 0.0212(3) 0.0212(3) 0.0355(4) 0.000 0.000 0.000
N1 0.0249(18) 0.0224(17) 0.044(2) 0.000 0.000 0.0007(13)
C1 0.028(2) 0.025(2) 0.035(3) 0.000 0.000 0.0026(16)
C2 0.033(2) 0.026(2) 0.048(3) 0.000 0.000 0.0041(17)
C3 0.035(2) 0.024(2) 0.043(3) 0.000 0.000 -0.0035(17)
C4 0.028(2) 0.026(2) 0.039(3) 0.000 0.000 0.0008(17)
C5 0.030(2) 0.026(2) 0.033(2) 0.000 0.000 -0.0028(17)
C6 0.024(2) 0.026(2) 0.038(3) 0.000 0.000 -0.0010(16)
C7 0.086(3) 0.047(2) 0.038(2) -0.0067(18) 0.015(2) -0.0287(19)
C8 0.089(3) 0.047(2) 0.055(3) 0.002(2) 0.022(2) -0.030(2)
C9 0.027(2) 0.024(2) 0.084(4) 0.000 0.000 -0.0043(17)
C10 0.049(5) 0.049(5) 0.028(7) 0.000 0.000 0.000

loop_
_atom_type_symbol
_atom_type_description
_atom_type_scat_dispersion_real
_atom_type_scat_dispersion_imag
_atom_type_scat_source
C C 0.0033 0.0016 'International Tables Vol C Tables 4.2.6.8 and 6.1.1.4'
H H 0.0000 0.0000 'International Tables Vol C Tables 4.2.6.8 and 6.1.1.4'
N N 0.0061 0.0033 'International Tables Vol C Tables 4.2.6.8 and 6.1.1.4'
Rh Rh -1.1178 0.9187 'International Tables Vol C Tables 4.2.6.8 and 6.1.1.4'

loop_
_geom_angle_atom_site_label_1
_geom_angle_atom_site_label_2
_geom_angle_atom_site_label_3
_geom_angle
_geom_angle_site_symmetry_1
_geom_angle_site_symmetry_3
_geom_angle_publ_flag
C10 Rh1 C10 180.000(1) . 9_665 ?
C10 Rh1 N1 90.000(1) . 3_655 ?
C10 Rh1 N1 90.000(1) 9_665 3_655 ?
C10 Rh1 N1 90.0 . . ?
C10 Rh1 N1 90.0 9_665 . ?
N1 Rh1 N1 90.0 3_655 . ?
C10 Rh1 N1 90.0 . 9_665 ?
C10 Rh1 N1 90.0 9_665 9_665 ?
N1 Rh1 N1 90.0 3_655 9_665 ?
N1 Rh1 N1 180.0 . 9_665 ?
C10 Rh1 N1 90.000(1) . 11_565 ?
C10 Rh1 N1 90.000(1) 9_665 11_565 ?
N1 Rh1 N1 180.00(17) 3_655 11_565 ?
N1 Rh1 N1 90.0 . 11_565 ?
N1 Rh1 N1 90.0 9_665 11_565 ?
C4 N1 C1 106.0(3) . . ?
C4 N1 Rh1 126.9(3) . . ?
C1 N1 Rh1 127.1(3) . . ?
N1 C1 C5 125.0(4) . 3_655 ?
N1 C1 C2 109.6(3) . . ?
C5 C1 C2 125.4(4) 3_655 . ?
C3 C2 C1 107.5(4) . . ?
C3 C2 H2A 126.3 . . ?
C1 C2 H2A 126.3 . . ?
C2 C3 C4 107.6(4) . . ?
C2 C3 H3A 126.2 . . ?
C4 C3 H3A 126.2 . . ?
C5 C4 N1 125.9(4) . . ?
C5 C4 C3 124.9(4) . . ?
N1 C4 C3 109.3(3) . . ?
C4 C5 C1 125.2(4) . 11_565 ?
C4 C5 C6 118.0(3) . . ?
C1 C5 C6 116.9(3) 11_565 . ?
C7 C6 C7 118.0(4) 10 . ?
C7 C6 C5 121.0(2) 10 . ?
C7 C6 C5 121.0(2) . . ?
C6 C7 C8 121.0(3) . . ?
C6 C7 H7A 119.5 . . ?
C8 C7 H7A 119.5 . . ?
C9 C8 C7 120.4(4) . . ?
C9 C8 H8A 119.8 . . ?
C7 C8 H8A 119.8 . . ?
C8 C9 C8 119.2(4) 10 . ?
C8 C9 H9A 120.4 10 . ?
C8 C9 H9A 120.4 . . ?
Rh1 C10 H10A 109.5 . . ?
Rh1 C10 H10B 109.5 . . ?
H10A C10 H10B 109.5 . . ?
Rh1 C10 H10C 109.5 . . ?
H10A C10 H10C 109.5 . . ?
H10B C10 H10C 109.5 . . ?

loop_
_geom_bond_atom_site_label_1
_geom_bond_atom_site_label_2
_geom_bond_distance
_geom_bond_site_symmetry_2
_geom_bond_publ_flag
Rh1 C10 1.968(12) . ?
Rh1 C10 1.968(12) 9_665 ?
Rh1 N1 2.018(3) 3_655 ?
Rh1 N1 2.018(3) . ?
Rh1 N1 2.018(3) 9_665 ?
Rh1 N1 2.018(3) 11_565 ?
N1 C4 1.382(5) . ?
N1 C1 1.387(5) . ?
C1 C5 1.400(5) 3_655 ?
C1 C2 1.436(5) . ?
C2 C3 1.344(6) . ?
C2 H2A 0.9500 . ?
C3 C4 1.444(5) . ?
C3 H3A 0.9500 . ?
C4 C5 1.380(5) . ?
C5 C1 1.400(5) 11_565 ?
C5 C6 1.504(5) . ?
C6 C7 1.367(4) 10 ?
C6 C7 1.367(4) . ?
C7 C8 1.388(4) . ?
C7 H7A 0.9500 . ?
C8 C9 1.357(4) . ?
C8 H8A 0.9500 . ?
C9 C8 1.357(4) 10 ?
C9 H9A 0.9500 . ?
C10 H10A 0.9800 . ?
C10 H10B 0.9800 . ?
C10 H10C 0.9800 . ?

loop_
_geom_torsion_atom_site_label_1
_geom_torsion_atom_site_label_2
_geom_torsion_atom_site_label_3
_geom_torsion_atom_site_label_4
_geom_torsion
_geom_torsion_site_symmetry_1
_geom_torsion_site_symmetry_2
_geom_torsion_site_symmetry_3
_geom_torsion_site_symmetry_4
_geom_torsion_publ_flag
C10 Rh1 N1 C4 90.0 . . . . ?
C10 Rh1 N1 C4 -90.0 9_665 . . . ?
N1 Rh1 N1 C4 180.0 3_655 . . . ?
N1 Rh1 N1 C4 0.0 11_565 . . . ?
C10 Rh1 N1 C1 -90.0 . . . . ?
C10 Rh1 N1 C1 90.0 9_665 . . . ?
N1 Rh1 N1 C1 0.0 3_655 . . . ?
N1 Rh1 N1 C1 180.0 11_565 . . . ?
C4 N1 C1 C5 180.0 . . . 3_655 ?
Rh1 N1 C1 C5 0.0 . . . 3_655 ?
C4 N1 C1 C2 0.0 . . . . ?
Rh1 N1 C1 C2 180.0 . . . . ?
N1 C1 C2 C3 0.0 . . . . ?
C5 C1 C2 C3 180.0 3_655 . . . ?
C1 C2 C3 C4 0.0 . . . . ?
C1 N1 C4 C5 180.0 . . . . ?
Rh1 N1 C4 C5 0.0 . . . . ?
C1 N1 C4 C3 0.0 . . . . ?
Rh1 N1 C4 C3 180.0 . . . . ?
C2 C3 C4 C5 180.0 . . . . ?
C2 C3 C4 N1 0.0 . . . . ?
N1 C4 C5 C1 0.0 . . . 11_565 ?
C3 C4 C5 C1 180.0 . . . 11_565 ?
N1 C4 C5 C6 180.0 . . . . ?
C3 C4 C5 C6 0.0 . . . . ?
C4 C5 C6 C7 88.9(4) . . . 10 ?
C1 C5 C6 C7 -91.1(4) 11_565 . . 10 ?
C4 C5 C6 C7 -88.9(4) . . . . ?
C1 C5 C6 C7 91.1(4) 11_565 . . . ?
C7 C6 C7 C8 1.9(7) 10 . . . ?
C5 C6 C7 C8 179.8(4) . . . . ?
C6 C7 C8 C9 -0.1(7) . . . . ?
C7 C8 C9 C8 -1.7(8) . . . 10 ?
